data_7121356
loop_
_publ_author_name
'Huang, Xin-Da'
'Kurmoo, Mohamedally'
'Bao, Song-Song'
'Fan, Kun'
'Xu, Yan'
'Hu, Zhao-Bo'
'Zheng, Li-Min'

_publ_section_title
;
 Coupling photo-, mechano- and thermochromism and single-ion-magnetism of
 two mononuclear dysprosium-anthracene-phosphonate complexes.
;
_journal_issue 26
_journal_name_full 'Chemical communications (Cambridge, England)'
_journal_page_first 3278
_journal_page_last 3281
_journal_paper_doi 10.1039/c8cc00220g
_journal_volume 54
_journal_year 2018
_chemical_formula_moiety 'C77 H84 Dy F3 N2 O21 P4 S'
_chemical_formula_sum 'C77 H84 Dy F3 N2 O21 P4 S'
_chemical_formula_weight 1748.90
_space_group_crystal_system triclinic
_space_group_IT_number 2
_space_group_name_Hall '-P 1'
_space_group_name_H-M_alt 'P -1'
_symmetry_space_group_name_Hall '-P 1'
_symmetry_space_group_name_H-M 'P -1'
_atom_sites_solution_hydrogens geom
_audit_creation_method SHELXL-2014
_audit_update_record
;
2018-01-06 deposited with the CCDC.
2018-03-05 downloaded from the CCDC.
;
_cell_angle_alpha 77.7710(10)
_cell_angle_beta 88.6940(10)
_cell_angle_gamma 89.5530(10)
_cell_formula_units_Z 2
_cell_length_a 14.0108(12)
_cell_length_b 14.1397(12)
_cell_length_c 20.1153(17)
_cell_measurement_reflns_used 9944
_cell_measurement_temperature 123(2)
_cell_measurement_theta_max 26.867
_cell_measurement_theta_min 2.440
_cell_volume 3893.6(6)
_computing_cell_refinement SMART
_computing_data_collection 'SMART (Bruker, 2000)'
_computing_data_reduction 'SAINT (Bruker, 2000)'
_computing_molecular_graphics SHELXTL
_computing_publication_material SHELXTL
_computing_structure_refinement 'SHELXL-2014 (Sheldrick, 2014)'
_computing_structure_solution 'SHELXTL (Bruker, 2000)'
_diffrn_ambient_temperature 123(2)
_diffrn_measured_fraction_theta_full 0.993
_diffrn_measured_fraction_theta_max 0.989
_diffrn_measurement_device_type 'Bruker Adventure D8'
_diffrn_radiation_type MoK\a
_diffrn_radiation_wavelength 0.71073
_diffrn_reflns_av_R_equivalents 0.0398
_diffrn_reflns_av_unetI/netI 0.0643
_diffrn_reflns_Laue_measured_fraction_full 0.993
_diffrn_reflns_Laue_measured_fraction_max 0.989
_diffrn_reflns_limit_h_max 18
_diffrn_reflns_limit_h_min -18
_diffrn_reflns_limit_k_max 18
_diffrn_reflns_limit_k_min -13
_diffrn_reflns_limit_l_max 26
_diffrn_reflns_limit_l_min -26
_diffrn_reflns_number 35392
_diffrn_reflns_point_group_measured_fraction_full 0.993
_diffrn_reflns_point_group_measured_fraction_max 0.989
_diffrn_reflns_theta_full 25.242
_diffrn_reflns_theta_max 27.490
_diffrn_reflns_theta_min 1.612
_exptl_absorpt_coefficient_mu 1.150
_exptl_absorpt_correction_T_max 0.800
_exptl_absorpt_correction_T_min 0.720
_exptl_absorpt_correction_type multi-scan
_exptl_absorpt_process_details 'SADABS 2014/5'
_exptl_crystal_colour yellow
_exptl_crystal_density_diffrn 1.492
_exptl_crystal_description block
_exptl_crystal_F_000 1794
_exptl_crystal_preparation 'Magnetic properties,Luminescent'
_exptl_crystal_size_max 0.300
_exptl_crystal_size_mid 0.200
_exptl_crystal_size_min 0.200
_refine_diff_density_max 4.040
_refine_diff_density_min -1.089
_refine_diff_density_rms 0.128
_refine_ls_extinction_method none
_refine_ls_goodness_of_fit_ref 1.032
_refine_ls_hydrogen_treatment constr
_refine_ls_matrix_type full
_refine_ls_number_parameters 1344
_refine_ls_number_reflns 17662
_refine_ls_number_restraints 1994
_refine_ls_restrained_S_all 1.127
_refine_ls_R_factor_all 0.0754
_refine_ls_R_factor_gt 0.0604
_refine_ls_shift/su_max 0.005
_refine_ls_shift/su_mean 0.000
_refine_ls_structure_factor_coef Fsqd
_refine_ls_weighting_details 'w=1/[\s^2^(Fo^2^)+(0.0841P)^2^+9.1213P] where P=(Fo^2^+2Fc^2^)/3'
_refine_ls_weighting_scheme calc
_refine_ls_wR_factor_gt 0.1527
_refine_ls_wR_factor_ref 0.1635
_reflns_Friedel_coverage 0.000
_reflns_number_gt 14455
_reflns_number_total 17662
_reflns_threshold_expression 'I > 2\s(I)'
_cod_data_source_file c8cc00220g2.cif
_cod_data_source_block 2
_cod_depositor_comments 'Adding full bibliography for 7121354--7121356.cif.'
_cod_database_code 7121356
_shelx_space_group_comment
;
The symmetry employed for this shelxl refinement is uniquely defined
by the following loop, which should always be used as a source of
symmetry information in preference to the above space-group names.
They are only intended as comments.
;
_shelx_estimated_absorpt_t_min 0.724
_shelx_estimated_absorpt_t_max 0.803
_shelxl_version_number 2014-3

loop_
_space_group_symop_operation_xyz
'x, y, z'
'-x, -y, -z'

loop_
_atom_site_label
_atom_site_type_symbol
_atom_site_fract_x
_atom_site_fract_y
_atom_site_fract_z
_atom_site_U_iso_or_equiv
_atom_site_adp_type
_atom_site_occupancy
_atom_site_site_symmetry_order
_atom_site_calc_flag
_atom_site_refinement_flags_posn
_atom_site_refinement_flags_adp
_atom_site_refinement_flags_occupancy
_atom_site_disorder_assembly
_atom_site_disorder_group
Dy1 Dy 0.73202(2) 0.80215(2) 0.69879(2) 0.02764(8) Uani 1 1 d . . . . .
S1 S 0.72240(11) 0.73275(11) 0.88574(7) 0.0444(3) Uani 1 1 d . U . . .
O13 O 0.7180(3) 0.7908(3) 0.8132(3) 0.0607(12) Uani 1 1 d . U . . .
O14 O 0.6315(3) 0.6935(3) 0.9126(2) 0.0580(11) Uani 1 1 d . U . . .
O15 O 0.8030(4) 0.6670(3) 0.8964(2) 0.0590(11) Uani 1 1 d . U . . .
C61 C 0.7488(4) 0.8201(5) 0.9369(3) 0.0438(13) Uani 1 1 d . . . . .
F1 F 0.6800(3) 0.8874(3) 0.93157(18) 0.0554(9) Uani 1 1 d . . . . .
F2 F 0.8314(3) 0.8649(3) 0.9167(2) 0.0648(11) Uani 1 1 d . . . . .
F3 F 0.7548(3) 0.7786(3) 1.00224(16) 0.0510(8) Uani 1 1 d . . . . .
P1 P 0.98106(10) 0.82142(11) 0.74905(8) 0.0315(3) Uani 0.8322(17) 1 d D U P A 1
P2 P 0.71498(10) 1.04864(11) 0.73028(8) 0.0308(3) Uani 0.8322(17) 1 d D U P A 1
P3 P 0.47577(11) 0.76666(12) 0.72679(10) 0.0394(4) Uani 0.8322(17) 1 d D U P A 1
P4 P 0.75474(10) 0.54174(11) 0.76330(8) 0.0315(3) Uani 0.8322(17) 1 d D U P A 1
O1 O 0.8890(3) 0.7820(3) 0.7326(2) 0.0353(10) Uani 0.8322(17) 1 d D U P A 1
O2 O 1.0601(3) 0.8130(4) 0.6957(2) 0.0529(12) Uani 0.8322(17) 1 d D U P A 1
O3 O 1.0186(3) 0.7724(4) 0.8189(2) 0.0530(13) Uani 0.8322(17) 1 d D U P A 1
O4 O 0.7576(3) 0.9566(3) 0.7190(3) 0.0347(12) Uani 0.8322(17) 1 d D U P A 1
O5 O 0.7334(3) 1.1360(3) 0.6708(2) 0.0479(11) Uani 0.8322(17) 1 d D U P A 1
O6 O 0.7579(4) 1.0728(3) 0.7951(2) 0.0468(11) Uani 0.8322(17) 1 d D U P A 1
O7 O 0.5702(3) 0.8145(3) 0.7218(3) 0.0435(12) Uani 0.8322(17) 1 d D U P A 1
O8 O 0.4129(4) 0.8039(4) 0.6635(3) 0.0661(13) Uani 0.8322(17) 1 d D U P A 1
O9 O 0.4151(3) 0.7800(4) 0.7891(3) 0.0617(12) Uani 0.8322(17) 1 d D U P A 1
O10 O 0.7094(3) 0.6388(3) 0.7573(2) 0.0361(10) Uani 0.8322(17) 1 d D U P A 1
O11 O 0.7260(4) 0.4960(4) 0.7030(2) 0.0595(12) Uani 0.8322(17) 1 d D U P A 1
O12 O 0.7277(3) 0.4683(3) 0.8295(2) 0.0513(11) Uani 0.8322(17) 1 d D U P A 1
C62 C 1.0455(7) 0.7958(8) 0.6274(5) 0.087(3) Uani 0.8322(17) 1 d D U P A 1
H62A H 0.9762 0.7942 0.6189 0.105 Uiso 0.8322(17) 1 calc R U P A 1
H62B H 1.0742 0.8492 0.5931 0.105 Uiso 0.8322(17) 1 calc R U P A 1
C63 C 1.0886(11) 0.7055(9) 0.6213(7) 0.122(4) Uani 0.8322(17) 1 d D U P A 1
H63A H 1.0786 0.6945 0.5755 0.184 Uiso 0.8322(17) 1 calc R U P A 1
H63B H 1.1573 0.7077 0.6292 0.184 Uiso 0.8322(17) 1 calc R U P A 1
H63C H 1.0595 0.6528 0.6551 0.184 Uiso 0.8322(17) 1 calc R U P A 1
C64 C 1.0763(6) 0.6849(6) 0.8364(5) 0.068(2) Uani 0.8322(17) 1 d D U P A 1
H64A H 1.0877 0.6573 0.7955 0.081 Uiso 0.8322(17) 1 calc R U P A 1
H64B H 1.0423 0.6360 0.8712 0.081 Uiso 0.8322(17) 1 calc R U P A 1
C65 C 1.1669(6) 0.7090(7) 0.8626(6) 0.072(3) Uani 0.8322(17) 1 d D U P A 1
H65A H 1.2063 0.6505 0.8745 0.107 Uiso 0.8322(17) 1 calc R U P A 1
H65B H 1.2004 0.7570 0.8278 0.107 Uiso 0.8322(17) 1 calc R U P A 1
H65C H 1.1551 0.7357 0.9032 0.107 Uiso 0.8322(17) 1 calc R U P A 1
C66 C 0.8219(5) 1.1551(6) 0.6335(4) 0.058(2) Uani 0.8322(17) 1 d D U P A 1
H66A H 0.8496 1.0935 0.6260 0.070 Uiso 0.8322(17) 1 calc R U P A 1
H66B H 0.8674 1.1839 0.6605 0.070 Uiso 0.8322(17) 1 calc R U P A 1
C67 C 0.8080(8) 1.2226(9) 0.5665(5) 0.097(4) Uani 0.8322(17) 1 d D U P A 1
H67A H 0.8696 1.2344 0.5421 0.145 Uiso 0.8322(17) 1 calc R U P A 1
H67B H 0.7638 1.1937 0.5394 0.145 Uiso 0.8322(17) 1 calc R U P A 1
H67C H 0.7816 1.2840 0.5739 0.145 Uiso 0.8322(17) 1 calc R U P A 1
C68 C 0.7768(6) 1.1670(5) 0.8074(4) 0.0566(19) Uani 0.8322(17) 1 d D U P A 1
H68A H 0.7191 1.2081 0.7981 0.068 Uiso 0.8322(17) 1 calc R U P A 1
H68B H 0.8290 1.1979 0.7765 0.068 Uiso 0.8322(17) 1 calc R U P A 1
C69 C 0.8045(7) 1.1585(7) 0.8792(4) 0.059(2) Uani 0.8322(17) 1 d D U P A 1
H69A H 0.8174 1.2230 0.8874 0.088 Uiso 0.8322(17) 1 calc R U P A 1
H69B H 0.7524 1.1285 0.9095 0.088 Uiso 0.8322(17) 1 calc R U P A 1
H69C H 0.8620 1.1183 0.8880 0.088 Uiso 0.8322(17) 1 calc R U P A 1
C70 C 0.3911(8) 0.8970(7) 0.6352(5) 0.088(2) Uani 0.8322(17) 1 d D U P A 1
H70A H 0.4193 0.9368 0.6647 0.106 Uiso 0.8322(17) 1 calc R U P A 1
H70B H 0.3210 0.9030 0.6401 0.106 Uiso 0.8322(17) 1 calc R U P A 1
C71 C 0.4160(11) 0.9450(10) 0.5649(6) 0.130(4) Uani 0.8322(17) 1 d D U P A 1
H71A H 0.3928 1.0120 0.5562 0.194 Uiso 0.8322(17) 1 calc R U P A 1
H71B H 0.4855 0.9446 0.5583 0.194 Uiso 0.8322(17) 1 calc R U P A 1
H71C H 0.3862 0.9104 0.5334 0.194 Uiso 0.8322(17) 1 calc R U P A 1
C72 C 0.4477(7) 0.8184(9) 0.8410(5) 0.087(2) Uani 0.8322(17) 1 d D U P A 1
H72A H 0.4884 0.8741 0.8200 0.104 Uiso 0.8322(17) 1 calc R U P A 1
H72B H 0.4904 0.7693 0.8678 0.104 Uiso 0.8322(17) 1 calc R U P A 1
C73 C 0.3853(10) 0.8509(12) 0.8888(7) 0.117(4) Uani 0.8322(17) 1 d D U P A 1
H73A H 0.4232 0.8757 0.9217 0.176 Uiso 0.8322(17) 1 calc R U P A 1
H73B H 0.3439 0.9025 0.8647 0.176 Uiso 0.8322(17) 1 calc R U P A 1
H73C H 0.3459 0.7968 0.9128 0.176 Uiso 0.8322(17) 1 calc R U P A 1
C74 C 0.6850(8) 0.4120(7) 0.6994(4) 0.0801(19) Uani 0.8322(17) 1 d D U P A 1
H74A H 0.6248 0.4054 0.7267 0.096 Uiso 0.8322(17) 1 calc R U P A 1
H74B H 0.7277 0.3584 0.7205 0.096 Uiso 0.8322(17) 1 calc R U P A 1
C75 C 0.6642(8) 0.4012(8) 0.6326(5) 0.083(3) Uani 0.8322(17) 1 d D U P A 1
H75A H 0.6345 0.3380 0.6348 0.124 Uiso 0.8322(17) 1 calc R U P A 1
H75B H 0.6203 0.4526 0.6116 0.124 Uiso 0.8322(17) 1 calc R U P A 1
H75C H 0.7235 0.4055 0.6053 0.124 Uiso 0.8322(17) 1 calc R U P A 1
C76 C 0.6461(6) 0.4587(6) 0.8695(4) 0.0596(17) Uani 0.8322(17) 1 d D U P A 1
H76A H 0.5907 0.4501 0.8416 0.072 Uiso 0.8322(17) 1 calc R U P A 1
H76B H 0.6355 0.5185 0.8869 0.072 Uiso 0.8322(17) 1 calc R U P A 1
C77 C 0.6527(7) 0.3766(6) 0.9263(4) 0.064(2) Uani 0.8322(17) 1 d D U P A 1
H77A H 0.5937 0.3715 0.9539 0.096 Uiso 0.8322(17) 1 calc R U P A 1
H77B H 0.6621 0.3173 0.9091 0.096 Uiso 0.8322(17) 1 calc R U P A 1
H77C H 0.7069 0.3856 0.9543 0.096 Uiso 0.8322(17) 1 calc R U P A 1
P1' P 0.8675(5) 1.0070(5) 0.7360(4) 0.0404(19) Uani 0.1678(17) 1 d D U P A 2
P2' P 0.5149(5) 0.9301(5) 0.7405(4) 0.0358(16) Uani 0.1678(17) 1 d D U P A 2
P3' P 0.5886(5) 0.5803(5) 0.7414(4) 0.0345(16) Uani 0.1678(17) 1 d D U P A 2
P4' P 0.9472(5) 0.6642(5) 0.7519(4) 0.050(2) Uani 0.1678(17) 1 d D U P A 2
O1' O 0.7870(16) 0.9454(16) 0.7197(11) 0.048(5) Uani 0.1678(17) 1 d D U P A 2
O2' O 0.8862(13) 1.0937(12) 0.6781(7) 0.057(4) Uani 0.1678(17) 1 d D U P A 2
O3' O 0.8488(13) 1.0379(13) 0.8025(6) 0.066(4) Uani 0.1678(17) 1 d D U P A 2
O4' O 0.5727(14) 0.8478(14) 0.7207(9) 0.038(3) Uani 0.1678(17) 1 d D U P A 2
O5' O 0.4226(9) 0.9466(11) 0.6988(7) 0.039(3) Uani 0.1678(17) 1 d D U P A 2
O6' O 0.4871(9) 0.9030(13) 0.8163(5) 0.042(3) Uani 0.1678(17) 1 d D U P A 2
O7' O 0.6760(13) 0.6445(14) 0.7352(9) 0.040(4) Uani 0.1678(17) 1 d D U P A 2
O8' O 0.5877(10) 0.5253(11) 0.6830(7) 0.047(4) Uani 0.1678(17) 1 d D U P A 2
O9' O 0.5830(12) 0.5081(12) 0.8092(6) 0.048(4) Uani 0.1678(17) 1 d D U P A 2
O10' O 0.8790(10) 0.7489(7) 0.7329(10) 0.050(3) Uani 0.1678(17) 1 d D U P A 2
O11' O 1.0247(9) 0.6666(10) 0.6953(7) 0.056(3) Uani 0.1678(17) 1 d D U P A 2
O12' O 0.9980(11) 0.6677(10) 0.8186(7) 0.061(3) Uani 0.1678(17) 1 d D U P A 2
C62' C 0.856(2) 1.1065(19) 0.6075(8) 0.071(6) Uani 0.1678(17) 1 d D U P A 2
H62C H 0.9125 1.1127 0.5765 0.086 Uiso 0.1678(17) 1 calc R U P A 2
H62D H 0.8187 1.0496 0.6018 0.086 Uiso 0.1678(17) 1 calc R U P A 2
C63' C 0.798(3) 1.193(3) 0.5911(16) 0.091(11) Uani 0.1678(17) 1 d D U P A 2
H63D H 0.7771 1.2021 0.5439 0.137 Uiso 0.1678(17) 1 calc R U P A 2
H63E H 0.7417 1.1859 0.6217 0.137 Uiso 0.1678(17) 1 calc R U P A 2
H63F H 0.8352 1.2488 0.5965 0.137 Uiso 0.1678(17) 1 calc R U P A 2
C64' C 0.7649(18) 1.086(3) 0.8247(16) 0.076(6) Uani 0.1678(17) 1 d D U P A 2
H64C H 0.7194 1.1030 0.7870 0.091 Uiso 0.1678(17) 1 calc R U P A 2
H64D H 0.7322 1.0422 0.8634 0.091 Uiso 0.1678(17) 1 calc R U P A 2
C65' C 0.796(4) 1.172(2) 0.845(2) 0.076(9) Uani 0.1678(17) 1 d D U P A 2
H65D H 0.7411 1.2058 0.8603 0.115 Uiso 0.1678(17) 1 calc R U P A 2
H65E H 0.8410 1.1547 0.8826 0.115 Uiso 0.1678(17) 1 calc R U P A 2
H65F H 0.8283 1.2152 0.8065 0.115 Uiso 0.1678(17) 1 calc R U P A 2
C66' C 0.3953(13) 0.917(2) 0.6396(9) 0.039(3) Uani 0.1678(17) 1 d D U P A 2
H66C H 0.4384 0.8636 0.6325 0.047 Uiso 0.1678(17) 1 calc R U P A 2
H66D H 0.4044 0.9713 0.6002 0.047 Uiso 0.1678(17) 1 calc R U P A 2
C67' C 0.2949(14) 0.882(2) 0.6408(14) 0.042(5) Uani 0.1678(17) 1 d D U P A 2
H67D H 0.2818 0.8630 0.5979 0.062 Uiso 0.1678(17) 1 calc R U P A 2
H67E H 0.2853 0.8270 0.6788 0.062 Uiso 0.1678(17) 1 calc R U P A 2
H67F H 0.2513 0.9349 0.6464 0.062 Uiso 0.1678(17) 1 calc R U P A 2
C68' C 0.3988(12) 0.8946(15) 0.8502(10) 0.043(3) Uani 0.1678(17) 1 d D U P A 2
H68C H 0.3491 0.8845 0.8182 0.052 Uiso 0.1678(17) 1 calc R U P A 2
H68D H 0.3840 0.9561 0.8644 0.052 Uiso 0.1678(17) 1 calc R U P A 2
C69' C 0.394(2) 0.813(2) 0.9118(11) 0.038(5) Uani 0.1678(17) 1 d D U P A 2
H69D H 0.3304 0.8110 0.9332 0.058 Uiso 0.1678(17) 1 calc R U P A 2
H69E H 0.4070 0.7515 0.8981 0.058 Uiso 0.1678(17) 1 calc R U P A 2
H69F H 0.4420 0.8231 0.9444 0.058 Uiso 0.1678(17) 1 calc R U P A 2
C70' C 0.6541(16) 0.4604(17) 0.6691(10) 0.039(4) Uani 0.1678(17) 1 d D U P A 2
H70C H 0.6290 0.3950 0.6887 0.047 Uiso 0.1678(17) 1 calc R U P A 2
H70D H 0.7118 0.4686 0.6947 0.047 Uiso 0.1678(17) 1 calc R U P A 2
C71' C 0.685(3) 0.461(3) 0.5994(14) 0.070(8) Uani 0.1678(17) 1 d D U P A 2
H71D H 0.7328 0.4093 0.5996 0.106 Uiso 0.1678(17) 1 calc R U P A 2
H71E H 0.6304 0.4493 0.5729 0.106 Uiso 0.1678(17) 1 calc R U P A 2
H71F H 0.7139 0.5234 0.5790 0.106 Uiso 0.1678(17) 1 calc R U P A 2
C72' C 0.634(2) 0.5010(18) 0.8658(9) 0.060(6) Uani 0.1678(17) 1 d D U P A 2
H72C H 0.5938 0.5284 0.8983 0.072 Uiso 0.1678(17) 1 calc R U P A 2
H72D H 0.6892 0.5451 0.8534 0.072 Uiso 0.1678(17) 1 calc R U P A 2
C73' C 0.672(3) 0.410(3) 0.9039(15) 0.081(11) Uani 0.1678(17) 1 d D U P A 2
H73D H 0.7067 0.4210 0.9431 0.122 Uiso 0.1678(17) 1 calc R U P A 2
H73E H 0.6193 0.3647 0.9196 0.122 Uiso 0.1678(17) 1 calc R U P A 2
H73F H 0.7155 0.3815 0.8743 0.122 Uiso 0.1678(17) 1 calc R U P A 2
C74' C 1.0481(15) 0.729(2) 0.6386(11) 0.061(4) Uani 0.1678(17) 1 d D U P A 2
H74C H 1.0152 0.7906 0.6398 0.073 Uiso 0.1678(17) 1 calc R U P A 2
H74D H 1.0214 0.7042 0.6003 0.073 Uiso 0.1678(17) 1 calc R U P A 2
C75' C 1.1476(17) 0.750(2) 0.6226(16) 0.068(6) Uani 0.1678(17) 1 d D U P A 2
H75D H 1.1533 0.7970 0.5793 0.102 Uiso 0.1678(17) 1 calc R U P A 2
H75E H 1.1753 0.7772 0.6588 0.102 Uiso 0.1678(17) 1 calc R U P A 2
H75F H 1.1816 0.6904 0.6191 0.102 Uiso 0.1678(17) 1 calc R U P A 2
C76' C 1.029(2) 0.7384(17) 0.8469(16) 0.066(4) Uani 0.1678(17) 1 d D U P A 2
H76C H 0.9780 0.7544 0.8774 0.079 Uiso 0.1678(17) 1 calc R U P A 2
H76D H 1.0399 0.7965 0.8103 0.079 Uiso 0.1678(17) 1 calc R U P A 2
C77' C 1.116(3) 0.719(3) 0.8854(19) 0.077(6) Uani 0.1678(17) 1 d D U P A 2
H77D H 1.1158 0.7582 0.9203 0.115 Uiso 0.1678(17) 1 calc R U P A 2
H77E H 1.1711 0.7358 0.8548 0.115 Uiso 0.1678(17) 1 calc R U P A 2
H77F H 1.1183 0.6504 0.9073 0.115 Uiso 0.1678(17) 1 calc R U P A 2
N1 N 0.7421(5) 0.9512(5) 0.5756(3) 0.0664(13) Uani 0.8322(17) 1 d D U P A 1
N2 N 0.7385(4) 0.6844(4) 0.5973(3) 0.0432(12) Uani 0.8322(17) 1 d D U P A 1
O16 O 0.8144(4) 0.9015(4) 0.5982(3) 0.0674(14) Uani 0.8322(17) 1 d D U P A 1
O17 O 0.6631(6) 0.9292(5) 0.6054(3) 0.0633(14) Uani 0.8322(17) 1 d D U P A 1
O18 O 0.7505(6) 1.0225(5) 0.5275(3) 0.097(2) Uani 0.8322(17) 1 d D U P A 1
O19 O 0.6610(3) 0.7234(4) 0.6117(2) 0.0492(12) Uani 0.8322(17) 1 d D U P A 1
O20 O 0.8124(6) 0.6986(5) 0.6290(4) 0.0422(13) Uani 0.8322(17) 1 d D U P A 1
O21 O 0.7422(4) 0.6331(4) 0.5542(2) 0.0602(15) Uani 0.8322(17) 1 d D U P A 1
N1' N 0.622(2) 0.8812(15) 0.5802(12) 0.064(2) Uani 0.1678(17) 1 d D U P A 2
N2' N 0.8566(19) 0.7617(14) 0.5922(12) 0.050(3) Uani 0.1678(17) 1 d D U P A 2
O16' O 0.627(2) 0.7910(15) 0.6006(11) 0.060(3) Uani 0.1678(17) 1 d D U P A 2
O17' O 0.657(3) 0.935(2) 0.6159(18) 0.064(2) Uani 0.1678(17) 1 d D U P A 2
O18' O 0.569(2) 0.9170(19) 0.5316(12) 0.069(5) Uani 0.1678(17) 1 d D U P A 2
O19' O 0.8513(19) 0.8451(15) 0.6048(12) 0.056(4) Uani 0.1678(17) 1 d D U P A 2
O20' O 0.806(3) 0.694(2) 0.626(2) 0.046(3) Uani 0.1678(17) 1 d D U P A 2
O21' O 0.912(2) 0.7459(19) 0.5457(12) 0.076(7) Uani 0.1678(17) 1 d D U P A 2
C1 C 0.9738(3) 0.9435(3) 0.7538(3) 0.0331(10) Uani 1 1 d D U . . .
H1A H 0.9379 0.9785 0.7142 0.040 Uiso 1 1 calc R U . A 1
H1B H 0.9359 0.9481 0.7952 0.040 Uiso 1 1 calc R U . A 1
C2 C 1.0676(3) 0.9956(3) 0.7556(2) 0.0320(10) Uani 1 1 d D U . . .
C3 C 1.1092(3) 0.9999(3) 0.8184(2) 0.0334(10) Uani 1 1 d D U . . .
C4 C 1.0663(4) 0.9574(4) 0.8819(2) 0.0421(12) Uani 1 1 d D U . . .
H4A H 1.0071 0.9246 0.8831 0.051 Uiso 1 1 calc R U . . .
C5 C 1.1089(4) 0.9626(5) 0.9426(3) 0.0541(14) Uani 1 1 d D U . . .
H5A H 1.0793 0.9324 0.9846 0.065 Uiso 1 1 calc R U . . .
C6 C 1.1952(4) 1.0118(5) 0.9424(3) 0.0560(15) Uani 1 1 d D U . . .
H6A H 1.2235 1.0160 0.9842 0.067 Uiso 1 1 calc R U . . .
C7 C 1.2394(4) 1.0546(4) 0.8813(3) 0.0520(14) Uani 1 1 d D U . . .
H7A H 1.2981 1.0878 0.8811 0.062 Uiso 1 1 calc R U . . .
C8 C 1.1973(3) 1.0490(4) 0.8193(2) 0.0394(11) Uani 1 1 d D U . . .
C9 C 1.2417(4) 1.0925(4) 0.7574(2) 0.0464(13) Uani 1 1 d D U . . .
H9A H 1.3006 1.1250 0.7582 0.056 Uiso 1 1 calc R U . . .
C10 C 1.2026(4) 1.0901(4) 0.6945(2) 0.0447(12) Uani 1 1 d D U . . .
C11 C 1.2476(5) 1.1365(5) 0.6336(3) 0.0583(16) Uani 1 1 d D U . . .
H11A H 1.3069 1.1683 0.6347 0.070 Uiso 1 1 calc R U . . .
C12 C 1.2062(5) 1.1363(6) 0.5717(3) 0.0652(17) Uani 1 1 d D U . . .
H12A H 1.2366 1.1687 0.5306 0.078 Uiso 1 1 calc R U . . .
C13 C 1.1196(5) 1.0884(5) 0.5697(3) 0.0580(15) Uani 1 1 d D U . . .
H13A H 1.0917 1.0886 0.5271 0.070 Uiso 1 1 calc R U . . .
C14 C 1.0741(4) 1.0407(4) 0.6291(2) 0.0467(13) Uani 1 1 d D U . . .
H14A H 1.0158 1.0079 0.6266 0.056 Uiso 1 1 calc R U . . .
C15 C 1.1131(3) 1.0400(4) 0.6937(2) 0.0374(11) Uani 1 1 d D U . . .
C16 C 0.5867(3) 1.0389(3) 0.7396(3) 0.0365(11) Uani 1 1 d D U . . .
H16A H 0.5626 1.0123 0.7014 0.044 Uiso 1 1 calc R U . A 1
H16B H 0.5715 0.9913 0.7821 0.044 Uiso 1 1 calc R U . A 1
C17 C 0.5325(3) 1.1313(3) 0.7414(2) 0.0325(10) Uani 1 1 d D U . . .
C18 C 0.5024(3) 1.1918(3) 0.6800(2) 0.0358(10) Uani 1 1 d D U . . .
C19 C 0.5213(4) 1.1704(4) 0.6152(2) 0.0452(12) Uani 1 1 d D U . . .
H19A H 0.5573 1.1142 0.6120 0.054 Uiso 1 1 calc R U . . .
C20 C 0.4880(4) 1.2301(4) 0.5564(3) 0.0527(14) Uani 1 1 d D U . . .
H20A H 0.5004 1.2135 0.5137 0.063 Uiso 1 1 calc R U . . .
C21 C 0.4363(4) 1.3146(4) 0.5590(3) 0.0571(15) Uani 1 1 d D U . . .
H21A H 0.4140 1.3549 0.5184 0.069 Uiso 1 1 calc R U . . .
C22 C 0.4178(4) 1.3390(4) 0.6218(3) 0.0516(14) Uani 1 1 d D U . . .
H22A H 0.3835 1.3965 0.6239 0.062 Uiso 1 1 calc R U . . .
C23 C 0.4502(3) 1.2781(3) 0.6823(2) 0.0393(11) Uani 1 1 d D U . . .
C24 C 0.4290(4) 1.3018(4) 0.7457(2) 0.0422(12) Uani 1 1 d D U . . .
H24A H 0.3941 1.3593 0.7470 0.051 Uiso 1 1 calc R U . . .
C25 C 0.4583(3) 1.2424(3) 0.8068(2) 0.0367(10) Uani 1 1 d D U . . .
C26 C 0.4348(4) 1.2677(4) 0.8694(3) 0.0463(12) Uani 1 1 d D U . . .
H26A H 0.3993 1.3250 0.8699 0.056 Uiso 1 1 calc R U . . .
C27 C 0.4633(4) 1.2094(4) 0.9302(3) 0.0515(13) Uani 1 1 d D U . . .
H27A H 0.4475 1.2266 0.9723 0.062 Uiso 1 1 calc R U . . .
C28 C 0.5156(4) 1.1253(4) 0.9289(3) 0.0502(13) Uani 1 1 d D U . . .
H28A H 0.5353 1.0854 0.9705 0.060 Uiso 1 1 calc R U . . .
C29 C 0.5394(4) 1.0987(4) 0.8680(2) 0.0411(11) Uani 1 1 d D U . . .
H29A H 0.5751 1.0412 0.8686 0.049 Uiso 1 1 calc R U . . .
C30 C 0.5111(3) 1.1562(3) 0.8048(2) 0.0337(10) Uani 1 1 d D U . . .
C31 C 0.4843(3) 0.6431(3) 0.7328(3) 0.0379(11) Uani 1 1 d D U . . .
H31A H 0.5194 0.6322 0.6917 0.045 Uiso 1 1 calc R U . A 1
H31B H 0.5240 0.6160 0.7724 0.045 Uiso 1 1 calc R U . A 1
C32 C 0.3920(3) 0.5848(3) 0.7399(2) 0.0336(10) Uani 1 1 d D U . . .
C33 C 0.3458(3) 0.5735(3) 0.6803(2) 0.0349(10) Uani 1 1 d D U . . .
C34 C 0.3819(4) 0.6120(4) 0.6136(2) 0.0423(12) Uani 1 1 d D U . . .
H34A H 0.4385 0.6496 0.6079 0.051 Uiso 1 1 calc R U . . .
C35 C 0.3361(4) 0.5958(5) 0.5566(3) 0.0522(14) Uani 1 1 d D U . . .
H35A H 0.3626 0.6210 0.5126 0.063 Uiso 1 1 calc R U . . .
C36 C 0.2513(4) 0.5425(5) 0.5634(3) 0.0550(15) Uani 1 1 d D U . . .
H36A H 0.2212 0.5301 0.5242 0.066 Uiso 1 1 calc R U . . .
C37 C 0.2118(4) 0.5082(5) 0.6273(3) 0.0508(14) Uani 1 1 d D U . . .
H37A H 0.1524 0.4753 0.6317 0.061 Uiso 1 1 calc R U . . .
C38 C 0.2584(3) 0.5214(4) 0.6864(2) 0.0379(11) Uani 1 1 d D U . . .
C39 C 0.2195(3) 0.4826(4) 0.7514(2) 0.0407(12) Uani 1 1 d D U . . .
H39A H 0.1604 0.4491 0.7553 0.049 Uiso 1 1 calc R U . . .
C40 C 0.2658(3) 0.4922(4) 0.8106(2) 0.0388(11) Uani 1 1 d D U . . .
C41 C 0.2265(4) 0.4493(4) 0.8753(3) 0.0492(13) Uani 1 1 d D U . . .
H41A H 0.1677 0.4155 0.8784 0.059 Uiso 1 1 calc R U . . .
C42 C 0.2730(4) 0.4562(5) 0.9341(3) 0.0544(14) Uani 1 1 d D U . . .
H42A H 0.2456 0.4285 0.9774 0.065 Uiso 1 1 calc R U . . .
C43 C 0.3602(4) 0.5041(4) 0.9291(3) 0.0518(14) Uani 1 1 d D U . . .
H43A H 0.3934 0.5066 0.9693 0.062 Uiso 1 1 calc R U . . .
C44 C 0.3993(4) 0.5482(4) 0.8664(2) 0.0444(12) Uani 1 1 d D U . . .
H44A H 0.4579 0.5822 0.8645 0.053 Uiso 1 1 calc R U . . .
C45 C 0.3535(3) 0.5435(3) 0.8049(2) 0.0349(10) Uani 1 1 d D U . . .
C46 C 0.8840(3) 0.5512(3) 0.7625(2) 0.0345(10) Uani 1 1 d D U . . .
H46A H 0.9052 0.5948 0.7196 0.041 Uiso 1 1 calc R U . A 1
H46B H 0.9030 0.5807 0.8006 0.041 Uiso 1 1 calc R U . A 1
C47 C 0.9351(3) 0.4531(4) 0.7687(2) 0.0382(11) Uani 1 1 d D U . . .
C48 C 0.9606(4) 0.3989(4) 0.8333(3) 0.0472(13) Uani 1 1 d D U . . .
C49 C 0.9399(4) 0.4302(5) 0.8943(3) 0.0581(15) Uani 1 1 d D U . . .
H49A H 0.9063 0.4893 0.8923 0.070 Uiso 1 1 calc R U . . .
C50 C 0.9675(5) 0.3763(5) 0.9572(4) 0.075(2) Uani 1 1 d D U . . .
H50A H 0.9535 0.3988 0.9976 0.090 Uiso 1 1 calc R U . . .
C51 C 1.0163(5) 0.2883(5) 0.9603(4) 0.079(2) Uani 1 1 d D U . . .
H51A H 1.0342 0.2507 1.0032 0.095 Uiso 1 1 calc R U . . .
C52 C 1.0388(5) 0.2554(5) 0.9014(4) 0.076(2) Uani 1 1 d D U . . .
H52A H 1.0727 0.1963 0.9040 0.091 Uiso 1 1 calc R U . . .
C53 C 1.0112(4) 0.3103(4) 0.8375(3) 0.0581(15) Uani 1 1 d D U . . .
C54 C 1.0346(4) 0.2788(4) 0.7777(3) 0.0611(16) Uani 1 1 d D U . . .
H54A H 1.0682 0.2195 0.7809 0.073 Uiso 1 1 calc R U . . .
C55 C 1.0100(4) 0.3319(4) 0.7134(3) 0.0565(14) Uani 1 1 d D U . . .
C56 C 1.0357(5) 0.3000(5) 0.6533(4) 0.0671(17) Uani 1 1 d D U . . .
H56A H 1.0704 0.2412 0.6565 0.081 Uiso 1 1 calc R U . . .
C57 C 1.0109(5) 0.3532(5) 0.5897(4) 0.0720(18) Uani 1 1 d D U . . .
H57A H 1.0295 0.3316 0.5496 0.086 Uiso 1 1 calc R U . . .
C58 C 0.9584(4) 0.4386(5) 0.5851(4) 0.0617(16) Uani 1 1 d D U . . .
H58A H 0.9398 0.4746 0.5419 0.074 Uiso 1 1 calc R U . . .
C59 C 0.9333(4) 0.4709(5) 0.6437(3) 0.0492(13) Uani 1 1 d D U . . .
H59A H 0.8977 0.5292 0.6397 0.059 Uiso 1 1 calc R U . . .
C60 C 0.9587(3) 0.4202(3) 0.7087(3) 0.0432(12) Uani 1 1 d D U . . .

loop_
_atom_site_aniso_label
_atom_site_aniso_U_11
_atom_site_aniso_U_22
_atom_site_aniso_U_33
_atom_site_aniso_U_23
_atom_site_aniso_U_13
_atom_site_aniso_U_12
Dy1 0.02342(12) 0.02749(13) 0.03353(13) -0.00958(9) -0.00306(8) -0.00179(8)
S1 0.0460(7) 0.0483(8) 0.0398(7) -0.0113(6) 0.0006(6) -0.0010(6)
O13 0.0341(19) 0.048(2) 0.080(3) 0.032(2) -0.0036(19) -0.0064(17)
O14 0.053(2) 0.052(3) 0.067(3) -0.011(2) 0.006(2) -0.017(2)
O15 0.069(3) 0.055(3) 0.054(2) -0.013(2) 0.004(2) 0.019(2)
C61 0.041(3) 0.049(3) 0.039(3) -0.005(2) 0.001(2) -0.001(3)
F1 0.061(2) 0.048(2) 0.057(2) -0.0108(17) -0.0059(17) 0.0144(17)
F2 0.048(2) 0.075(3) 0.068(2) -0.007(2) -0.0009(18) -0.0219(19)
F3 0.063(2) 0.057(2) 0.0330(16) -0.0085(15) -0.0081(15) 0.0062(17)
P1 0.0190(6) 0.0306(8) 0.0469(8) -0.0125(7) -0.0044(6) -0.0030(6)
P2 0.0229(7) 0.0244(7) 0.0452(8) -0.0076(6) -0.0041(6) 0.0019(5)
P3 0.0204(7) 0.0316(8) 0.0692(11) -0.0170(8) -0.0042(7) -0.0007(6)
P4 0.0230(7) 0.0315(8) 0.0392(8) -0.0051(6) -0.0031(6) -0.0052(6)
O1 0.0213(19) 0.033(2) 0.055(3) -0.017(2) -0.0063(18) -0.0040(17)
O2 0.031(2) 0.056(3) 0.078(3) -0.031(3) 0.007(2) -0.004(2)
O3 0.046(3) 0.044(3) 0.063(3) 0.003(2) -0.022(2) 0.001(2)
O4 0.030(2) 0.026(2) 0.051(3) -0.014(2) -0.006(2) 0.0055(18)
O5 0.027(2) 0.044(3) 0.065(3) 0.007(2) -0.002(2) -0.0022(19)
O6 0.052(3) 0.040(3) 0.054(3) -0.023(2) -0.011(2) -0.004(2)
O7 0.0239(19) 0.033(2) 0.076(3) -0.018(2) 0.0005(19) -0.0021(18)
O8 0.053(3) 0.042(2) 0.099(3) -0.003(2) -0.029(2) -0.005(2)
O9 0.039(2) 0.059(3) 0.096(3) -0.036(2) 0.013(2) -0.006(2)
O10 0.0235(19) 0.038(2) 0.044(2) -0.0023(19) -0.0069(17) -0.0033(17)
O11 0.060(3) 0.064(3) 0.059(2) -0.022(2) -0.008(2) -0.028(2)
O12 0.044(2) 0.046(2) 0.056(2) 0.006(2) 0.0065(19) -0.0014(19)
C62 0.071(5) 0.096(6) 0.109(6) -0.053(5) 0.019(5) -0.017(5)
C63 0.110(10) 0.095(9) 0.167(12) -0.039(8) 0.020(9) -0.002(7)
C64 0.071(5) 0.047(4) 0.087(5) -0.014(4) -0.045(4) 0.008(4)
C65 0.042(4) 0.067(6) 0.118(7) -0.044(5) -0.039(5) 0.026(4)
C66 0.034(3) 0.058(4) 0.069(4) 0.018(4) 0.000(3) -0.002(3)
C67 0.085(7) 0.100(9) 0.081(7) 0.036(6) 0.001(6) -0.018(6)
C68 0.059(4) 0.049(4) 0.065(4) -0.021(4) -0.007(4) -0.021(3)
C69 0.056(5) 0.070(6) 0.058(5) -0.030(4) 0.001(4) -0.015(4)
C70 0.079(4) 0.061(4) 0.115(5) 0.006(4) -0.036(4) 0.002(4)
C71 0.133(8) 0.104(8) 0.134(7) 0.015(6) -0.013(7) 0.017(7)
C72 0.070(4) 0.099(5) 0.099(4) -0.038(4) 0.004(4) -0.013(4)
C73 0.096(7) 0.136(9) 0.138(8) -0.069(7) 0.001(6) 0.011(7)
C74 0.087(4) 0.082(4) 0.076(4) -0.026(3) 0.007(4) -0.043(4)
C75 0.090(6) 0.090(6) 0.079(5) -0.040(5) 0.017(5) -0.049(5)
C76 0.058(3) 0.049(4) 0.065(3) 0.001(3) 0.014(3) -0.003(3)
C77 0.084(5) 0.044(4) 0.059(4) -0.003(3) 0.026(4) -0.020(4)
P1' 0.027(4) 0.031(4) 0.062(5) -0.006(3) -0.013(3) -0.001(3)
P2' 0.034(3) 0.027(3) 0.050(4) -0.015(3) -0.004(3) 0.000(3)
P3' 0.032(4) 0.026(4) 0.045(4) -0.008(3) 0.000(3) -0.002(3)
P4' 0.031(4) 0.034(4) 0.082(6) -0.004(4) -0.020(4) 0.003(3)
O1' 0.035(9) 0.037(9) 0.069(10) 0.001(8) -0.022(8) -0.006(7)
O2' 0.039(8) 0.046(8) 0.079(8) 0.006(7) -0.007(8) -0.006(7)
O3' 0.070(9) 0.059(9) 0.070(8) -0.013(7) -0.017(8) 0.006(8)
O4' 0.035(5) 0.028(6) 0.052(6) -0.012(5) -0.002(5) 0.005(5)
O5' 0.037(5) 0.028(5) 0.055(5) -0.015(5) -0.009(4) 0.001(4)
O6' 0.042(5) 0.035(5) 0.050(4) -0.010(4) -0.001(4) 0.000(4)
O7' 0.041(8) 0.032(8) 0.049(9) -0.008(7) -0.004(8) -0.011(7)
O8' 0.047(7) 0.040(7) 0.057(7) -0.014(6) -0.014(7) 0.005(6)
O9' 0.042(8) 0.038(8) 0.058(7) 0.006(7) 0.001(7) -0.003(7)
O10' 0.032(6) 0.034(6) 0.083(7) -0.007(6) -0.021(5) 0.003(5)
O11' 0.039(5) 0.035(6) 0.089(7) 0.000(5) -0.011(5) 0.010(5)
O12' 0.043(6) 0.050(6) 0.086(7) -0.003(5) -0.023(5) 0.001(5)
C62' 0.055(11) 0.061(12) 0.085(11) 0.016(11) -0.010(11) -0.006(10)
C63' 0.07(2) 0.080(19) 0.10(2) 0.032(19) -0.007(18) 0.003(16)
C64' 0.083(12) 0.065(12) 0.078(12) -0.014(11) -0.008(11) 0.010(11)
C65' 0.08(2) 0.075(18) 0.08(2) -0.018(16) -0.01(2) -0.002(16)
C66' 0.039(6) 0.024(6) 0.057(6) -0.018(6) -0.009(6) -0.001(6)
C67' 0.039(8) 0.024(9) 0.064(10) -0.013(9) -0.006(9) -0.004(8)
C68' 0.041(5) 0.037(6) 0.048(5) -0.002(5) 0.000(5) 0.001(5)
C69' 0.038(9) 0.033(9) 0.042(8) -0.002(7) -0.008(7) 0.008(8)
C70' 0.029(9) 0.035(10) 0.055(10) -0.009(8) -0.034(8) 0.010(8)
C71' 0.070(18) 0.070(18) 0.068(14) -0.008(15) -0.006(15) 0.001(16)
C72' 0.053(11) 0.050(11) 0.066(10) 0.011(10) -0.008(9) 0.002(10)
C73' 0.08(2) 0.059(18) 0.083(19) 0.036(17) -0.014(17) -0.006(17)
C74' 0.045(7) 0.035(7) 0.095(8) 0.003(7) -0.002(6) 0.015(6)
C75' 0.048(9) 0.046(11) 0.103(12) -0.001(11) 0.006(10) 0.016(10)
C76' 0.050(7) 0.057(7) 0.089(8) -0.006(7) -0.024(7) 0.000(7)
C77' 0.061(11) 0.069(12) 0.096(12) -0.004(11) -0.031(9) -0.005(10)
N1 0.100(3) 0.054(3) 0.043(2) -0.008(2) 0.000(2) 0.019(3)
N2 0.054(3) 0.042(3) 0.034(2) -0.010(2) -0.007(2) -0.001(2)
O16 0.096(4) 0.051(3) 0.050(3) -0.003(2) 0.021(3) 0.017(3)
O17 0.087(3) 0.059(3) 0.046(3) -0.013(2) -0.017(2) 0.015(3)
O18 0.162(6) 0.062(4) 0.056(3) 0.009(3) 0.016(4) 0.027(4)
O19 0.049(3) 0.059(3) 0.042(2) -0.014(2) -0.017(2) 0.001(2)
O20 0.052(3) 0.037(2) 0.040(2) -0.012(2) -0.004(2) 0.004(2)
O21 0.091(4) 0.054(3) 0.042(3) -0.024(2) -0.013(3) -0.001(3)
N1' 0.092(4) 0.059(4) 0.043(4) -0.014(3) -0.010(3) 0.017(4)
N2' 0.057(6) 0.048(5) 0.042(5) -0.003(5) 0.009(5) 0.013(5)
O16' 0.090(6) 0.058(5) 0.037(6) -0.020(5) -0.010(6) 0.013(6)
O17' 0.092(4) 0.058(4) 0.044(4) -0.013(3) -0.010(3) 0.017(4)
O18' 0.086(10) 0.072(9) 0.051(8) -0.017(7) -0.016(7) 0.022(8)
O19' 0.058(9) 0.043(8) 0.057(9) 0.009(8) 0.013(8) 0.021(8)
O20' 0.054(6) 0.044(6) 0.039(6) -0.008(6) -0.002(6) 0.005(6)
O21' 0.090(15) 0.074(14) 0.054(12) 0.006(11) 0.032(11) 0.051(12)
C1 0.024(2) 0.030(2) 0.043(3) -0.004(2) -0.0040(19) -0.0068(18)
C2 0.025(2) 0.025(2) 0.046(2) -0.0063(19) -0.0031(18) -0.0043(17)
C3 0.028(2) 0.025(2) 0.049(2) -0.010(2) -0.0061(19) -0.0020(18)
C4 0.044(3) 0.037(3) 0.048(3) -0.013(2) -0.007(2) -0.005(2)
C5 0.069(4) 0.049(3) 0.047(3) -0.017(3) -0.006(3) -0.002(3)
C6 0.063(3) 0.052(3) 0.059(3) -0.024(3) -0.024(3) -0.001(3)
C7 0.047(3) 0.045(3) 0.070(3) -0.022(3) -0.020(3) -0.008(2)
C8 0.034(2) 0.031(2) 0.056(3) -0.014(2) -0.011(2) -0.006(2)
C9 0.031(2) 0.043(3) 0.066(3) -0.013(3) -0.003(2) -0.016(2)
C10 0.032(2) 0.043(3) 0.060(3) -0.012(2) 0.004(2) -0.012(2)
C11 0.046(3) 0.063(4) 0.066(3) -0.014(3) 0.016(3) -0.023(3)
C12 0.063(4) 0.072(4) 0.058(3) -0.008(3) 0.019(3) -0.021(3)
C13 0.064(4) 0.064(4) 0.046(3) -0.011(3) 0.004(3) -0.012(3)
C14 0.045(3) 0.049(3) 0.046(3) -0.011(2) -0.002(2) -0.009(2)
C15 0.029(2) 0.034(3) 0.049(3) -0.008(2) -0.002(2) -0.0065(19)
C16 0.025(2) 0.028(2) 0.058(3) -0.011(2) -0.001(2) -0.0012(19)
C17 0.0199(19) 0.025(2) 0.052(2) -0.006(2) 0.0001(19) -0.0030(17)
C18 0.020(2) 0.035(2) 0.052(3) -0.008(2) -0.0005(19) -0.0064(18)
C19 0.032(2) 0.051(3) 0.052(3) -0.011(2) 0.003(2) -0.004(2)
C20 0.041(3) 0.063(4) 0.052(3) -0.006(3) 0.000(2) -0.009(3)
C21 0.043(3) 0.058(4) 0.061(3) 0.011(3) -0.013(3) -0.009(3)
C22 0.044(3) 0.038(3) 0.067(3) 0.003(3) -0.013(3) 0.001(2)
C23 0.028(2) 0.030(2) 0.059(3) -0.005(2) -0.006(2) -0.0026(19)
C24 0.033(2) 0.029(2) 0.066(3) -0.013(2) -0.007(2) 0.005(2)
C25 0.026(2) 0.029(2) 0.058(3) -0.013(2) -0.001(2) -0.0023(18)
C26 0.037(3) 0.040(3) 0.066(3) -0.021(2) 0.004(2) -0.003(2)
C27 0.047(3) 0.053(3) 0.058(3) -0.022(3) 0.008(3) -0.008(3)
C28 0.049(3) 0.050(3) 0.051(3) -0.008(3) 0.000(3) -0.009(3)
C29 0.038(3) 0.031(3) 0.052(3) -0.005(2) -0.002(2) -0.003(2)
C30 0.023(2) 0.025(2) 0.053(3) -0.007(2) -0.0010(19) -0.0028(17)
C31 0.024(2) 0.035(3) 0.054(3) -0.007(2) -0.006(2) -0.0054(19)
C32 0.0201(19) 0.025(2) 0.055(3) -0.004(2) -0.0073(19) 0.0004(17)
C33 0.026(2) 0.025(2) 0.051(3) 0.000(2) -0.0068(19) -0.0024(18)
C34 0.034(2) 0.035(3) 0.053(3) 0.004(2) -0.007(2) -0.007(2)
C35 0.052(3) 0.048(3) 0.048(3) 0.009(3) -0.010(3) -0.009(3)
C36 0.051(3) 0.056(4) 0.054(3) 0.000(3) -0.022(3) -0.013(3)
C37 0.036(3) 0.051(3) 0.061(3) 0.001(3) -0.018(2) -0.012(2)
C38 0.024(2) 0.032(2) 0.054(3) -0.001(2) -0.007(2) -0.0043(19)
C39 0.026(2) 0.033(3) 0.059(3) 0.000(2) -0.002(2) -0.010(2)
C40 0.031(2) 0.028(2) 0.054(3) -0.003(2) -0.001(2) 0.0016(19)
C41 0.045(3) 0.037(3) 0.060(3) 0.000(3) 0.010(2) -0.001(2)
C42 0.064(3) 0.043(3) 0.052(3) -0.002(3) 0.009(3) 0.010(3)
C43 0.062(3) 0.047(3) 0.048(3) -0.012(3) -0.006(3) 0.010(3)
C44 0.040(3) 0.041(3) 0.054(3) -0.014(2) -0.010(2) 0.007(2)
C45 0.029(2) 0.026(2) 0.049(2) -0.007(2) -0.0048(19) 0.0053(18)
C46 0.024(2) 0.031(2) 0.047(3) -0.003(2) -0.005(2) 0.0004(18)
C47 0.021(2) 0.029(2) 0.061(3) -0.001(2) -0.005(2) -0.0056(18)
C48 0.028(2) 0.037(3) 0.070(3) 0.005(2) -0.007(2) -0.007(2)
C49 0.039(3) 0.058(4) 0.065(3) 0.014(3) -0.009(3) -0.006(3)
C50 0.054(4) 0.082(4) 0.071(4) 0.025(4) -0.015(3) -0.011(3)
C51 0.054(4) 0.068(4) 0.091(4) 0.041(4) -0.025(4) -0.013(3)
C52 0.048(3) 0.045(4) 0.114(5) 0.031(4) -0.021(4) -0.009(3)
C53 0.032(3) 0.034(3) 0.096(4) 0.015(3) -0.014(3) -0.008(2)
C54 0.035(3) 0.028(3) 0.116(4) -0.004(3) -0.005(3) -0.005(2)
C55 0.032(3) 0.033(3) 0.107(4) -0.020(3) -0.002(3) -0.006(2)
C56 0.047(3) 0.044(3) 0.120(5) -0.038(3) 0.007(3) -0.005(3)
C57 0.055(4) 0.071(4) 0.104(4) -0.050(4) 0.006(4) -0.013(3)
C58 0.042(3) 0.074(4) 0.078(4) -0.033(3) 0.000(3) -0.010(3)
C59 0.031(3) 0.051(3) 0.068(3) -0.020(3) 0.001(2) -0.006(2)
C60 0.022(2) 0.031(2) 0.077(3) -0.013(2) 0.000(2) -0.0045(18)

loop_
_atom_type_symbol
_atom_type_description
_atom_type_scat_dispersion_real
_atom_type_scat_dispersion_imag
_atom_type_scat_source
C C 0.0033 0.0016 'International Tables Vol C Tables 4.2.6.8 and 6.1.1.4'
H H 0.0000 0.0000 'International Tables Vol C Tables 4.2.6.8 and 6.1.1.4'
N N 0.0061 0.0033 'International Tables Vol C Tables 4.2.6.8 and 6.1.1.4'
O O 0.0106 0.0060 'International Tables Vol C Tables 4.2.6.8 and 6.1.1.4'
F F 0.0171 0.0103 'International Tables Vol C Tables 4.2.6.8 and 6.1.1.4'
P P 0.1023 0.0942 'International Tables Vol C Tables 4.2.6.8 and 6.1.1.4'
S S 0.1246 0.1234 'International Tables Vol C Tables 4.2.6.8 and 6.1.1.4'
Dy Dy -0.1892 4.4098 'International Tables Vol C Tables 4.2.6.8 and 6.1.1.4'

loop_
_geom_angle_atom_site_label_1
_geom_angle_atom_site_label_2
_geom_angle_atom_site_label_3
_geom_angle
O10' Dy1 O13 78.7(5)
O10' Dy1 O1' 83.0(8)
O13 Dy1 O1' 73.3(6)
O13 Dy1 O1 77.62(15)
O13 Dy1 O7 74.23(17)
O1 Dy1 O7 151.85(18)
O10' Dy1 O7' 88.7(6)
O13 Dy1 O7' 78.6(4)
O1' Dy1 O7' 151.8(7)
O13 Dy1 O4 72.70(17)
O1 Dy1 O4 81.54(16)
O7 Dy1 O4 90.73(16)
O10' Dy1 O4' 152.2(7)
O13 Dy1 O4' 73.6(5)
O1' Dy1 O4' 90.2(9)
O7' Dy1 O4' 84.6(8)
O13 Dy1 O10 68.84(16)
O1 Dy1 O10 86.11(15)
O7 Dy1 O10 83.19(16)
O4 Dy1 O10 141.28(17)
O13 Dy1 O16 139.62(19)
O1 Dy1 O16 79.72(19)
O7 Dy1 O16 123.38(19)
O4 Dy1 O16 71.22(19)
O10 Dy1 O16 141.90(17)
O10' Dy1 O19' 68.9(8)
O13 Dy1 O19' 140.1(7)
O1' Dy1 O19' 80.1(8)
O7' Dy1 O19' 121.8(7)
O4' Dy1 O19' 136.5(8)
O13 Dy1 O20 132.5(2)
O1 Dy1 O20 72.4(2)
O7 Dy1 O20 128.1(2)
O4 Dy1 O20 135.39(18)
O10 Dy1 O20 73.09(19)
O16 Dy1 O20 68.9(2)
O14 S1 O15 116.4(3)
O14 S1 O13 113.4(3)
O15 S1 O13 112.8(3)
O14 S1 C61 103.7(3)
O15 S1 C61 103.6(3)
O13 S1 C61 105.3(3)
S1 O13 Dy1 151.1(3)
F3 C61 F2 108.2(5)
F3 C61 F1 107.3(5)
F2 C61 F1 108.1(5)
F3 C61 S1 111.7(4)
F2 C61 S1 110.7(4)
F1 C61 S1 110.7(4)
O1 P1 O3 113.8(3)
O1 P1 O2 111.9(2)
O3 P1 O2 107.3(3)
O1 P1 C1 113.0(2)
O3 P1 C1 103.2(3)
O2 P1 C1 107.1(3)
O4 P2 O5 113.8(3)
O4 P2 O6 108.9(3)
O5 P2 O6 107.8(3)
O4 P2 C16 110.8(3)
O5 P2 C16 105.4(2)
O6 P2 C16 110.1(3)
O7 P3 O9 113.5(3)
O7 P3 O8 113.2(3)
O9 P3 O8 106.0(3)
O7 P3 C31 112.8(3)
O9 P3 C31 105.8(3)
O8 P3 C31 104.8(3)
O10 P4 O12 114.3(3)
O10 P4 O11 110.3(3)
O12 P4 O11 107.0(3)
O10 P4 C46 110.8(2)
O12 P4 C46 105.8(2)
O11 P4 C46 108.3(3)
P1 O1 Dy1 151.3(3)
C62 O2 P1 126.1(5)
C64 O3 P1 128.1(5)
P2 O4 Dy1 147.5(3)
C66 O5 P2 124.7(4)
C68 O6 P2 127.1(4)
P3 O7 Dy1 146.3(3)
C70 O8 P3 127.2(6)
C72 O9 P3 124.8(5)
P4 O10 Dy1 140.0(3)
C74 O11 P4 133.3(5)
C76 O12 P4 131.1(5)
C63 C62 O2 109.9(8)
C63 C62 H62A 109.7
O2 C62 H62A 109.7
C63 C62 H62B 109.7
O2 C62 H62B 109.7
H62A C62 H62B 108.2
C62 C63 H63A 109.5
C62 C63 H63B 109.5
H63A C63 H63B 109.5
C62 C63 H63C 109.5
H63A C63 H63C 109.5
H63B C63 H63C 109.5
O3 C64 C65 108.9(6)
O3 C64 H64A 109.9
C65 C64 H64A 109.9
O3 C64 H64B 109.9
C65 C64 H64B 109.9
H64A C64 H64B 108.3
C64 C65 H65A 109.5
C64 C65 H65B 109.5
H65A C65 H65B 109.5
C64 C65 H65C 109.5
H65A C65 H65C 109.5
H65B C65 H65C 109.5
O5 C66 C67 111.2(6)
O5 C66 H66A 109.4
C67 C66 H66A 109.4
O5 C66 H66B 109.4
C67 C66 H66B 109.4
H66A C66 H66B 108.0
C66 C67 H67A 109.5
C66 C67 H67B 109.5
H67A C67 H67B 109.5
C66 C67 H67C 109.5
H67A C67 H67C 109.5
H67B C67 H67C 109.5
O6 C68 C69 109.7(6)
O6 C68 H68A 109.7
C69 C68 H68A 109.7
O6 C68 H68B 109.7
C69 C68 H68B 109.7
H68A C68 H68B 108.2
C68 C69 H69A 109.5
C68 C69 H69B 109.5
H69A C69 H69B 109.5
C68 C69 H69C 109.5
H69A C69 H69C 109.5
H69B C69 H69C 109.5
O8 C70 C71 124.3(9)
O8 C70 H70A 106.2
C71 C70 H70A 106.2
O8 C70 H70B 106.2
C71 C70 H70B 106.2
H70A C70 H70B 106.4
C70 C71 H71A 109.5
C70 C71 H71B 109.5
H71A C71 H71B 109.5
C70 C71 H71C 109.5
H71A C71 H71C 109.5
H71B C71 H71C 109.5
O9 C72 C73 122.7(9)
O9 C72 H72A 106.6
C73 C72 H72A 106.6
O9 C72 H72B 106.6
C73 C72 H72B 106.6
H72A C72 H72B 106.6
C72 C73 H73A 109.5
C72 C73 H73B 109.5
H73A C73 H73B 109.5
C72 C73 H73C 109.5
H73A C73 H73C 109.5
H73B C73 H73C 109.5
O11 C74 C75 115.1(7)
O11 C74 H74A 108.5
C75 C74 H74A 108.5
O11 C74 H74B 108.5
C75 C74 H74B 108.5
H74A C74 H74B 107.5
C74 C75 H75A 109.5
C74 C75 H75B 109.5
H75A C75 H75B 109.5
C74 C75 H75C 109.5
H75A C75 H75C 109.5
H75B C75 H75C 109.5
O12 C76 C77 111.2(7)
O12 C76 H76A 109.4
C77 C76 H76A 109.4
O12 C76 H76B 109.4
C77 C76 H76B 109.4
H76A C76 H76B 108.0
C76 C77 H77A 109.5
C76 C77 H77B 109.5
H77A C77 H77B 109.5
C76 C77 H77C 109.5
H77A C77 H77C 109.5
H77B C77 H77C 109.5
O3' P1' O1' 111.4(7)
O3' P1' O2' 111.5(6)
O1' P1' O2' 111.3(7)
O3' P1' C1 100.4(7)
O1' P1' C1 113.3(12)
O2' P1' C1 108.5(9)
O4' P2' O6' 109.7(6)
O4' P2' O5' 109.4(6)
O6' P2' O5' 108.6(6)
O4' P2' C16 113.1(11)
O6' P2' C16 99.9(7)
O5' P2' C16 115.7(7)
O7' P3' O9' 112.3(6)
O7' P3' O8' 110.6(6)
O9' P3' O8' 109.4(6)
O7' P3' C31 113.3(10)
O9' P3' C31 107.3(8)
O8' P3' C31 103.6(6)
O10' P4' O12' 110.7(6)
O10' P4' O11' 110.6(6)
O12' P4' O11' 108.0(5)
O10' P4' C46 110.5(5)
O12' P4' C46 109.1(5)
O11' P4' C46 107.9(5)
P1' O1' Dy1 150.6(18)
C62' O2' P1' 127.3(11)
C64' O3' P1' 129.1(12)
P2' O4' Dy1 141.5(15)
C66' O5' P2' 132.0(11)
C68' O6' P2' 131.9(11)
P3' O7' Dy1 144.6(15)
C70' O8' P3' 127.2(10)
C72' O9' P3' 130.9(12)
P4' O10' Dy1 148.0(8)
C74' O11' P4' 134.5(12)
C76' O12' P4' 134.6(12)
C63' C62' O2' 108.8(11)
C63' C62' H62C 109.9
O2' C62' H62C 109.9
C63' C62' H62D 109.9
O2' C62' H62D 109.9
H62C C62' H62D 108.3
C62' C63' H63D 109.5
C62' C63' H63E 109.5
H63D C63' H63E 109.5
C62' C63' H63F 109.5
H63D C63' H63F 109.5
H63E C63' H63F 109.5
C65' C64' O3' 108.0(10)
C65' C64' H64C 110.1
O3' C64' H64C 110.1
C65' C64' H64D 110.1
O3' C64' H64D 110.1
H64C C64' H64D 108.4
C64' C65' H65D 109.5
C64' C65' H65E 109.5
H65D C65' H65E 109.5
C64' C65' H65F 109.5
H65D C65' H65F 109.5
H65E C65' H65F 109.5
O5' C66' C67' 114.7(10)
O5' C66' H66C 108.6
C67' C66' H66C 108.6
O5' C66' H66D 108.6
C67' C66' H66D 108.6
H66C C66' H66D 107.6
C66' C67' H67D 109.5
C66' C67' H67E 109.5
H67D C67' H67E 109.5
C66' C67' H67F 109.5
H67D C67' H67F 109.5
H67E C67' H67F 109.5
O6' C68' C69' 113.6(10)
O6' C68' H68C 108.8
C69' C68' H68C 108.8
O6' C68' H68D 108.8
C69' C68' H68D 108.8
H68C C68' H68D 107.7
C68' C69' H69D 109.5
C68' C69' H69E 109.5
H69D C69' H69E 109.5
C68' C69' H69F 109.5
H69D C69' H69F 109.5
H69E C69' H69F 109.5
O8' C70' C71' 121.3(12)
O8' C70' H70C 107.0
C71' C70' H70C 107.0
O8' C70' H70D 107.0
C71' C70' H70D 107.0
H70C C70' H70D 106.8
C70' C71' H71D 109.5
C70' C71' H71E 109.5
H71D C71' H71E 109.5
C70' C71' H71F 109.5
H71D C71' H71F 109.5
H71E C71' H71F 109.5
O9' C72' C73' 123.1(13)
O9' C72' H72C 106.6
C73' C72' H72C 106.6
O9' C72' H72D 106.6
C73' C72' H72D 106.6
H72C C72' H72D 106.5
C72' C73' H73D 109.5
C72' C73' H73E 109.5
H73D C73' H73E 109.5
C72' C73' H73F 109.5
H73D C73' H73F 109.5
H73E C73' H73F 109.5
O11' C74' C75' 119.1(12)
O11' C74' H74C 107.6
C75' C74' H74C 107.6
O11' C74' H74D 107.5
C75' C74' H74D 107.5
H74C C74' H74D 107.0
C74' C75' H75D 109.5
C74' C75' H75E 109.5
H75D C75' H75E 109.5
C74' C75' H75F 109.5
H75D C75' H75F 109.5
H75E C75' H75F 109.5
O12' C76' C77' 116.6(11)
O12' C76' H76C 108.1
C77' C76' H76C 108.1
O12' C76' H76D 108.1
C77' C76' H76D 108.1
H76C C76' H76D 107.3
C76' C77' H77D 109.5
C76' C77' H77E 109.5
H77D C77' H77E 109.5
C76' C77' H77F 109.5
H77D C77' H77F 109.5
H77E C77' H77F 109.5
O18 N1 O17 121.4(6)
O18 N1 O16 120.7(6)
O17 N1 O16 117.9(5)
O21 N2 O20 120.7(5)
O21 N2 O19 121.6(5)
O20 N2 O19 117.6(5)
N1 O16 Dy1 96.1(4)
N1 O17 Dy1 94.4(4)
N2 O19 Dy1 95.0(3)
N2 O20 Dy1 95.6(4)
O16' N1' O18' 120.0(8)
O16' N1' O17' 119.2(8)
O18' N1' O17' 119.5(8)
O19' N2' O20' 120.0(7)
O19' N2' O21' 120.0(7)
O20' N2' O21' 120.1(7)
N1' O16' Dy1 93.5(12)
N1' O17' Dy1 95.4(12)
N2' O19' Dy1 95.5(12)
N2' O20' Dy1 92.9(12)
C2 C1 P1' 121.3(4)
C2 C1 P1 116.5(3)
C2 C1 H1A 108.2
P1 C1 H1A 108.2
C2 C1 H1B 108.2
P1 C1 H1B 108.2
H1A C1 H1B 107.3
C15 C2 C3 120.3(4)
C15 C2 C1 119.0(4)
C3 C2 C1 120.7(4)
C4 C3 C2 122.6(4)
C4 C3 C8 117.3(4)
C2 C3 C8 120.1(4)
C5 C4 C3 121.3(5)
C5 C4 H4A 119.4
C3 C4 H4A 119.4
C4 C5 C6 120.6(5)
C4 C5 H5A 119.7
C6 C5 H5A 119.7
C7 C6 C5 119.9(5)
C7 C6 H6A 120.1
C5 C6 H6A 120.1
C6 C7 C8 120.1(5)
C6 C7 H7A 119.9
C8 C7 H7A 119.9
C9 C8 C7 120.2(4)
C9 C8 C3 119.0(4)
C7 C8 C3 120.8(4)
C10 C9 C8 122.5(4)
C10 C9 H9A 118.7
C8 C9 H9A 118.7
C9 C10 C11 121.1(5)
C9 C10 C15 118.4(4)
C11 C10 C15 120.4(5)
C12 C11 C10 120.4(5)
C12 C11 H11A 119.8
C10 C11 H11A 119.8
C11 C12 C13 120.1(6)
C11 C12 H12A 119.9
C13 C12 H12A 119.9
C14 C13 C12 120.8(6)
C14 C13 H13A 119.6
C12 C13 H13A 119.6
C13 C14 C15 121.1(5)
C13 C14 H14A 119.5
C15 C14 H14A 119.5
C2 C15 C14 123.1(4)
C2 C15 C10 119.7(4)
C14 C15 C10 117.2(4)
C17 C16 P2 116.5(3)
C17 C16 P2' 116.8(4)
C17 C16 H16A 108.2
P2 C16 H16A 108.2
C17 C16 H16B 108.2
P2 C16 H16B 108.2
H16A C16 H16B 107.3
C18 C17 C30 120.4(4)
C18 C17 C16 119.9(4)
C30 C17 C16 119.7(4)
C17 C18 C19 122.9(4)
C17 C18 C23 119.6(4)
C19 C18 C23 117.6(4)
C20 C19 C18 121.0(5)
C20 C19 H19A 119.5
C18 C19 H19A 119.5
C19 C20 C21 121.1(6)
C19 C20 H20A 119.4
C21 C20 H20A 119.4
C22 C21 C20 119.5(6)
C22 C21 H21A 120.3
C20 C21 H21A 120.3
C21 C22 C23 120.1(5)
C21 C22 H22A 120.0
C23 C22 H22A 120.0
C24 C23 C22 119.7(5)
C24 C23 C18 119.5(4)
C22 C23 C18 120.7(5)
C25 C24 C23 121.4(4)
C25 C24 H24A 119.3
C23 C24 H24A 119.3
C24 C25 C26 119.9(4)
C24 C25 C30 119.3(4)
C26 C25 C30 120.8(4)
C27 C26 C25 120.5(5)
C27 C26 H26A 119.8
C25 C26 H26A 119.8
C26 C27 C28 119.3(5)
C26 C27 H27A 120.4
C28 C27 H27A 120.4
C29 C28 C27 121.3(5)
C29 C28 H28A 119.3
C27 C28 H28A 119.3
C28 C29 C30 121.0(5)
C28 C29 H29A 119.5
C30 C29 H29A 119.5
C29 C30 C17 123.1(4)
C29 C30 C25 117.1(4)
C17 C30 C25 119.8(4)
C32 C31 P3' 117.4(4)
C32 C31 P3 118.0(3)
C32 C31 H31A 107.8
P3 C31 H31A 107.8
C32 C31 H31B 107.8
P3 C31 H31B 107.8
H31A C31 H31B 107.1
C45 C32 C33 120.7(4)
C45 C32 C31 120.4(4)
C33 C32 C31 118.9(4)
C32 C33 C34 123.3(4)
C32 C33 C38 119.3(4)
C34 C33 C38 117.4(4)
C35 C34 C33 121.4(5)
C35 C34 H34A 119.3
C33 C34 H34A 119.3
C34 C35 C36 120.6(5)
C34 C35 H35A 119.7
C36 C35 H35A 119.7
C37 C36 C35 119.4(5)
C37 C36 H36A 120.3
C35 C36 H36A 120.3
C36 C37 C38 121.0(5)
C36 C37 H37A 119.5
C38 C37 H37A 119.5
C39 C38 C37 120.5(4)
C39 C38 C33 119.5(4)
C37 C38 C33 120.0(4)
C40 C39 C38 121.5(4)
C40 C39 H39A 119.3
C38 C39 H39A 119.3
C39 C40 C41 120.1(4)
C39 C40 C45 119.4(4)
C41 C40 C45 120.5(4)
C42 C41 C40 120.6(5)
C42 C41 H41A 119.7
C40 C41 H41A 119.7
C41 C42 C43 119.4(5)
C41 C42 H42A 120.3
C43 C42 H42A 120.3
C44 C43 C42 121.1(5)
C44 C43 H43A 119.4
C42 C43 H43A 119.4
C43 C44 C45 121.2(5)
C43 C44 H44A 119.4
C45 C44 H44A 119.4
C32 C45 C44 123.2(4)
C32 C45 C40 119.6(4)
C44 C45 C40 117.2(4)
C47 C46 P4' 122.8(4)
C47 C46 P4 113.3(3)
C47 C46 H46A 108.9
P4 C46 H46A 108.9
C47 C46 H46B 108.9
P4 C46 H46B 108.9
H46A C46 H46B 107.7
C60 C47 C48 121.0(5)
C60 C47 C46 118.8(4)
C48 C47 C46 120.1(4)
C49 C48 C47 122.7(5)
C49 C48 C53 118.2(5)
C47 C48 C53 119.0(5)
C50 C49 C48 121.5(6)
C50 C49 H49A 119.3
C48 C49 H49A 119.3
C49 C50 C51 119.4(7)
C49 C50 H50A 120.3
C51 C50 H50A 120.3
C52 C51 C50 120.9(7)
C52 C51 H51A 119.6
C50 C51 H51A 119.6
C51 C52 C53 119.8(7)
C51 C52 H52A 120.1
C53 C52 H52A 120.1
C54 C53 C52 120.4(6)
C54 C53 C48 119.3(5)
C52 C53 C48 120.3(6)
C53 C54 C55 122.2(5)
C53 C54 H54A 118.9
C55 C54 H54A 118.9
C54 C55 C56 121.5(5)
C54 C55 C60 118.9(5)
C56 C55 C60 119.6(5)
C57 C56 C55 121.0(6)
C57 C56 H56A 119.5
C55 C56 H56A 119.5
C56 C57 C58 119.5(7)
C56 C57 H57A 120.3
C58 C57 H57A 120.3
C59 C58 C57 120.0(7)
C59 C58 H58A 120.0
C57 C58 H58A 120.0
C58 C59 C60 122.2(6)
C58 C59 H59A 118.9
C60 C59 H59A 118.9
C59 C60 C47 122.8(4)
C59 C60 C55 117.7(5)
C47 C60 C55 119.5(5)

loop_
_geom_bond_atom_site_label_1
_geom_bond_atom_site_label_2
_geom_bond_distance
Dy1 O10' 2.259(12)
Dy1 O13 2.277(5)
Dy1 O1' 2.297(15)
Dy1 O1 2.315(4)
Dy1 O7 2.317(4)
Dy1 O7' 2.330(14)
Dy1 O4 2.337(4)
Dy1 O4' 2.377(15)
Dy1 O10 2.380(4)
Dy1 O16 2.473(5)
Dy1 O19' 2.47(2)
Dy1 O20 2.481(7)
S1 O14 1.441(5)
S1 O15 1.447(5)
S1 O13 1.517(5)
S1 C61 1.813(6)
C61 F3 1.325(6)
C61 F2 1.337(7)
C61 F1 1.339(7)
P1 O1 1.481(4)
P1 O3 1.532(4)
P1 O2 1.546(4)
P1 C1 1.752(4)
P2 O4 1.485(4)
P2 O5 1.545(4)
P2 O6 1.551(4)
P2 C16 1.806(4)
P3 O7 1.482(4)
P3 O9 1.541(5)
P3 O8 1.560(5)
P3 C31 1.729(4)
P4 O10 1.491(4)
P4 O12 1.547(4)
P4 O11 1.552(4)
P4 C46 1.816(4)
O2 C62 1.464(9)
O3 C64 1.456(8)
O5 C66 1.432(7)
O6 C68 1.432(7)
O8 C70 1.354(9)
O9 C72 1.365(9)
O11 C74 1.341(8)
O12 C76 1.373(8)
C62 C63 1.436(11)
C62 H62A 0.9900
C62 H62B 0.9900
C63 H63A 0.9800
C63 H63B 0.9800
C63 H63C 0.9800
C64 C65 1.456(9)
C64 H64A 0.9900
C64 H64B 0.9900
C65 H65A 0.9800
C65 H65B 0.9800
C65 H65C 0.9800
C66 C67 1.494(9)
C66 H66A 0.9900
C66 H66B 0.9900
C67 H67A 0.9800
C67 H67B 0.9800
C67 H67C 0.9800
C68 C69 1.483(9)
C68 H68A 0.9900
C68 H68B 0.9900
C69 H69A 0.9800
C69 H69B 0.9800
C69 H69C 0.9800
C70 C71 1.468(7)
C70 H70A 0.9900
C70 H70B 0.9900
C71 H71A 0.9800
C71 H71B 0.9800
C71 H71C 0.9800
C72 C73 1.429(7)
C72 H72A 0.9900
C72 H72B 0.9900
C73 H73A 0.9800
C73 H73B 0.9800
C73 H73C 0.9800
C74 C75 1.421(10)
C74 H74A 0.9900
C74 H74B 0.9900
C75 H75A 0.9800
C75 H75B 0.9800
C75 H75C 0.9800
C76 C77 1.451(10)
C76 H76A 0.9900
C76 H76B 0.9900
C77 H77A 0.9800
C77 H77B 0.9800
C77 H77C 0.9800
P1' O3' 1.510(7)
P1' O1' 1.514(8)
P1' O2' 1.521(7)
P1' C1 1.737(6)
P2' O4' 1.529(7)
P2' O6' 1.534(7)
P2' O5' 1.546(7)
P2' C16 1.840(6)
P3' O7' 1.518(8)
P3' O9' 1.522(7)
P3' O8' 1.540(7)
P3' C31 1.696(6)
P4' O10' 1.515(7)
P4' O12' 1.543(7)
P4' O11' 1.552(7)
P4' C46 1.803(7)
O2' C62' 1.465(11)
O3' C64' 1.461(11)
O5' C66' 1.409(10)
O6' C68' 1.393(10)
O8' C70' 1.367(11)
O9' C72' 1.344(11)
O11' C74' 1.320(10)
O12' C76' 1.331(10)
C62' C63' 1.444(13)
C62' H62C 0.9900
C62' H62D 0.9900
C63' H63D 0.9800
C63' H63E 0.9800
C63' H63F 0.9800
C64' C65' 1.445(13)
C64' H64C 0.9900
C64' H64D 0.9900
C65' H65D 0.9800
C65' H65E 0.9800
C65' H65F 0.9800
C66' C67' 1.489(11)
C66' H66C 0.9900
C66' H66D 0.9900
C67' H67D 0.9800
C67' H67E 0.9800
C67' H67F 0.9800
C68' C69' 1.505(11)
C68' H68C 0.9900
C68' H68D 0.9900
C69' H69D 0.9800
C69' H69E 0.9800
C69' H69F 0.9800
C70' C71' 1.458(11)
C70' H70C 0.9900
C70' H70D 0.9900
C71' H71D 0.9800
C71' H71E 0.9800
C71' H71F 0.9800
C72' C73' 1.460(11)
C72' H72C 0.9900
C72' H72D 0.9900
C73' H73D 0.9800
C73' H73E 0.9800
C73' H73F 0.9800
C74' C75' 1.443(12)
C74' H74C 0.9900
C74' H74D 0.9900
C75' H75D 0.9800
C75' H75E 0.9800
C75' H75F 0.9800
C76' C77' 1.444(12)
C76' H76C 0.9900
C76' H76D 0.9900
C77' H77D 0.9800
C77' H77E 0.9800
C77' H77F 0.9800
N1 O18 1.245(7)
N1 O17 1.256(8)
N1 O16 1.265(7)
N2 O21 1.242(5)
N2 O20 1.269(8)
N2 O19 1.269(6)
N1' O16' 1.255(8)
N1' O18' 1.257(8)
N1' O17' 1.260(8)
N2' O19' 1.260(8)
N2' O20' 1.260(8)
N2' O21' 1.260(8)
C1 C2 1.517(6)
C1 H1A 0.9900
C1 H1B 0.9900
C2 C15 1.412(5)
C2 C3 1.415(5)
C3 C4 1.415(5)
C3 C8 1.424(5)
C4 C5 1.387(5)
C4 H4A 0.9500
C5 C6 1.400(6)
C5 H5A 0.9500
C6 C7 1.385(6)
C6 H6A 0.9500
C7 C8 1.409(5)
C7 H7A 0.9500
C8 C9 1.401(5)
C9 C10 1.395(5)
C9 H9A 0.9500
C10 C11 1.400(6)
C10 C15 1.448(7)
C11 C12 1.387(6)
C11 H11A 0.9500
C12 C13 1.399(6)
C12 H12A 0.9500
C13 C14 1.386(6)
C13 H13A 0.9500
C14 C15 1.418(5)
C14 H14A 0.9500
C16 C17 1.513(7)
C16 H16A 0.9900
C16 H16B 0.9900
C17 C18 1.415(5)
C17 C30 1.418(5)
C18 C19 1.419(5)
C18 C23 1.426(5)
C19 C20 1.388(6)
C19 H19A 0.9500
C20 C21 1.402(6)
C20 H20A 0.9500
C21 C22 1.396(6)
C21 H21A 0.9500
C22 C23 1.415(5)
C22 H22A 0.9500
C23 C24 1.410(5)
C24 C25 1.403(5)
C24 H24A 0.9500
C25 C26 1.411(5)
C25 C30 1.429(5)
C26 C27 1.387(6)
C26 H26A 0.9500
C27 C28 1.397(6)
C27 H27A 0.9500
C28 C29 1.388(6)
C28 H28A 0.9500
C29 C30 1.418(5)
C29 H29A 0.9500
C31 C32 1.527(6)
C31 H31A 0.9900
C31 H31B 0.9900
C32 C45 1.413(5)
C32 C33 1.413(5)
C33 C34 1.420(5)
C33 C38 1.423(5)
C34 C35 1.387(5)
C34 H34A 0.9500
C35 C36 1.401(6)
C35 H35A 0.9500
C36 C37 1.380(6)
C36 H36A 0.9500
C37 C38 1.417(5)
C37 H37A 0.9500
C38 C39 1.405(5)
C39 C40 1.401(5)
C39 H39A 0.9500
C40 C41 1.415(5)
C40 C45 1.420(5)
C41 C42 1.385(6)
C41 H41A 0.9500
C42 C43 1.394(6)
C42 H42A 0.9500
C43 C44 1.386(6)
C43 H43A 0.9500
C44 C45 1.420(5)
C44 H44A 0.9500
C46 C47 1.540(7)
C46 H46A 0.9900
C46 H46B 0.9900
C47 C60 1.413(5)
C47 C48 1.413(5)
C48 C49 1.412(6)
C48 C53 1.424(6)
C49 C50 1.394(6)
C49 H49A 0.9500
C50 C51 1.406(6)
C50 H50A 0.9500
C51 C52 1.390(6)
C51 H51A 0.9500
C52 C53 1.413(6)
C52 H52A 0.9500
C53 C54 1.399(6)
C54 C55 1.401(6)
C54 H54A 0.9500
C55 C56 1.415(6)
C55 C60 1.422(5)
C56 C57 1.391(6)
C56 H56A 0.9500
C57 C58 1.397(6)
C57 H57A 0.9500
C58 C59 1.388(6)
C58 H58A 0.9500
C59 C60 1.405(6)
C59 H59A 0.9500

loop_
_geom_torsion_atom_site_label_1
_geom_torsion_atom_site_label_2
_geom_torsion_atom_site_label_3
_geom_torsion_atom_site_label_4
_geom_torsion
O14 S1 O13 Dy1 -93.5(5)
O15 S1 O13 Dy1 41.5(6)
C61 S1 O13 Dy1 153.9(5)
O14 S1 C61 F3 60.8(5)
O15 S1 C61 F3 -61.2(5)
O13 S1 C61 F3 -179.9(4)
O14 S1 C61 F2 -178.6(4)
O15 S1 C61 F2 59.5(5)
O13 S1 C61 F2 -59.3(5)
O14 S1 C61 F1 -58.7(5)
O15 S1 C61 F1 179.3(4)
O13 S1 C61 F1 60.6(4)
O3 P1 O1 Dy1 127.1(6)
O2 P1 O1 Dy1 -111.2(6)
C1 P1 O1 Dy1 9.9(7)
O1 P1 O2 C62 17.0(8)
O3 P1 O2 C62 142.4(7)
C1 P1 O2 C62 -107.4(7)
O1 P1 O3 C64 86.1(6)
O2 P1 O3 C64 -38.2(7)
C1 P1 O3 C64 -151.1(6)
O5 P2 O4 Dy1 -110.6(6)
O6 P2 O4 Dy1 129.1(5)
C16 P2 O4 Dy1 7.9(7)
O4 P2 O5 C66 -40.7(7)
O6 P2 O5 C66 80.1(7)
C16 P2 O5 C66 -162.3(6)
O4 P2 O6 C68 146.6(6)
O5 P2 O6 C68 22.7(7)
C16 P2 O6 C68 -91.7(6)
O9 P3 O7 Dy1 137.7(6)
O8 P3 O7 Dy1 -101.5(6)
C31 P3 O7 Dy1 17.3(7)
O7 P3 O8 C70 -51.9(9)
O9 P3 O8 C70 73.1(8)
C31 P3 O8 C70 -175.2(8)
O7 P3 O9 C72 -9.7(9)
O8 P3 O9 C72 -134.5(8)
C31 P3 O9 C72 114.6(8)
O12 P4 O10 Dy1 158.4(4)
O11 P4 O10 Dy1 -80.9(4)
C46 P4 O10 Dy1 39.0(5)
O10 P4 O11 C74 -124.3(9)
O12 P4 O11 C74 0.6(10)
C46 P4 O11 C74 114.3(9)
O10 P4 O12 C76 30.2(8)
O11 P4 O12 C76 -92.3(8)
C46 P4 O12 C76 152.3(7)
P1 O2 C62 C63 -117.3(9)
P1 O3 C64 C65 118.5(8)
P2 O5 C66 C67 160.7(8)
P2 O6 C68 C69 171.8(6)
P3 O8 C70 C71 119.6(11)
P3 O9 C72 C73 164.5(11)
P4 O11 C74 C75 175.4(8)
P4 O12 C76 C77 178.6(6)
O3' P1' O1' Dy1 -119(2)
O2' P1' O1' Dy1 116(3)
C1 P1' O1' Dy1 -7(3)
O3' P1' O2' C62' -143(2)
O1' P1' O2' C62' -18(3)
C1 P1' O2' C62' 107(2)
O1' P1' O3' C64' -53(3)
O2' P1' O3' C64' 72(3)
C1 P1' O3' C64' -173(3)
O6' P2' O4' Dy1 -101.6(17)
O5' P2' O4' Dy1 139.4(16)
C16 P2' O4' Dy1 8.9(19)
O4' P2' O5' C66' -16(2)
O6' P2' O5' C66' -135(2)
C16 P2' O5' C66' 113.2(19)
O4' P2' O6' C68' -122(2)
O5' P2' O6' C68' -2(2)
C16 P2' O6' C68' 119(2)
O9' P3' O7' Dy1 -138.3(17)
O8' P3' O7' Dy1 99(2)
C31 P3' O7' Dy1 -17(2)
O7' P3' O8' C70' 61(2)
O9' P3' O8' C70' -63(2)
C31 P3' O8' C70' -177(2)
O7' P3' O9' C72' 10(3)
O8' P3' O9' C72' 133(2)
C31 P3' O9' C72' -115(2)
O12' P4' O10' Dy1 -133(2)
O11' P4' O10' Dy1 108(2)
C46 P4' O10' Dy1 -12(2)
O10' P4' O11' C74' 6(2)
O12' P4' O11' C74' -115(2)
C46 P4' O11' C74' 127(2)
O10' P4' O12' C76' -35(3)
O11' P4' O12' C76' 87(3)
C46 P4' O12' C76' -157(3)
P1' O2' C62' C63' 122(2)
P1' O3' C64' C65' -126(2)
P2' O5' C66' C67' 138.1(19)
P2' O6' C68' C69' 143.1(19)
P3' O8' C70' C71' -139(2)
P3' O9' C72' C73' -135(3)
P4' O11' C74' C75' 136(2)
P4' O12' C76' C77' -145(2)
O18 N1 O16 Dy1 171.2(7)
O17 N1 O16 Dy1 -5.4(8)
O18 N1 O17 Dy1 -171.3(7)
O16 N1 O17 Dy1 5.3(7)
O21 N2 O19 Dy1 179.4(6)
O20 N2 O19 Dy1 0.2(7)
O21 N2 O20 Dy1 -179.4(5)
O19 N2 O20 Dy1 -0.3(7)
O18' N1' O16' Dy1 -175(3)
O17' N1' O16' Dy1 -8(4)
O16' N1' O17' Dy1 8(4)
O18' N1' O17' Dy1 175(3)
O20' N2' O19' Dy1 1(4)
O21' N2' O19' Dy1 -179(3)
O19' N2' O20' Dy1 -1(4)
O21' N2' O20' Dy1 179(3)
O3' P1' C1 C2 -75.1(9)
O1' P1' C1 C2 166.0(9)
O2' P1' C1 C2 41.9(9)
O3' P1' C1 P1 121.1(8)
O1' P1' C1 P1 2.2(9)
O2' P1' C1 P1 -122.0(8)
O1 P1 C1 C2 -167.6(4)
O3 P1 C1 C2 69.1(4)
O2 P1 C1 C2 -43.9(4)
O1 P1 C1 P1' -3.0(5)
O3 P1 C1 P1' -126.3(5)
O2 P1 C1 P1' 120.7(5)
P1' C1 C2 C15 -76.4(6)
P1 C1 C2 C15 88.0(5)
P1' C1 C2 C3 103.5(6)
P1 C1 C2 C3 -92.1(5)
C15 C2 C3 C4 179.5(5)
C1 C2 C3 C4 -0.4(8)
C15 C2 C3 C8 -0.1(8)
C1 C2 C3 C8 180.0(4)
C2 C3 C4 C5 179.8(5)
C8 C3 C4 C5 -0.6(8)
C3 C4 C5 C6 1.1(10)
C4 C5 C6 C7 -1.0(10)
C5 C6 C7 C8 0.3(10)
C6 C7 C8 C9 179.7(6)
C6 C7 C8 C3 0.2(9)
C4 C3 C8 C9 -179.6(5)
C2 C3 C8 C9 0.0(8)
C4 C3 C8 C7 -0.1(8)
C2 C3 C8 C7 179.5(5)
C7 C8 C9 C10 -179.3(6)
C3 C8 C9 C10 0.3(9)
C8 C9 C10 C11 178.4(6)
C8 C9 C10 C15 -0.4(9)
C9 C10 C11 C12 -177.7(7)
C15 C10 C11 C12 1.0(11)
C10 C11 C12 C13 -0.9(12)
C11 C12 C13 C14 0.0(12)
C12 C13 C14 C15 0.8(11)
C3 C2 C15 C14 -178.2(5)
C1 C2 C15 C14 1.7(8)
C3 C2 C15 C10 0.0(8)
C1 C2 C15 C10 179.9(5)
C13 C14 C15 C2 177.5(6)
C13 C14 C15 C10 -0.7(9)
C9 C10 C15 C2 0.3(8)
C11 C10 C15 C2 -178.5(6)
C9 C10 C15 C14 178.6(6)
C11 C10 C15 C14 -0.2(9)
O4 P2 C16 C17 -171.7(4)
O5 P2 C16 C17 -48.2(5)
O6 P2 C16 C17 67.8(5)
O4 P2 C16 P2' 3.4(6)
O5 P2 C16 P2' 126.9(5)
O6 P2 C16 P2' -117.2(5)
O4' P2' C16 C17 165.5(8)
O6' P2' C16 C17 -78.1(7)
O5' P2' C16 C17 38.2(8)
O4' P2' C16 P2 -9.6(9)
O6' P2' C16 P2 106.9(7)
O5' P2' C16 P2 -136.9(7)
P2 C16 C17 C18 88.5(5)
P2' C16 C17 C18 -87.1(6)
P2 C16 C17 C30 -92.3(5)
P2' C16 C17 C30 92.1(6)
C30 C17 C18 C19 -179.6(5)
C16 C17 C18 C19 -0.5(7)
C30 C17 C18 C23 -0.1(7)
C16 C17 C18 C23 179.1(4)
C17 C18 C19 C20 178.0(5)
C23 C18 C19 C20 -1.5(8)
C18 C19 C20 C21 1.3(9)
C19 C20 C21 C22 -0.1(9)
C20 C21 C22 C23 -0.8(9)
C21 C22 C23 C24 -178.3(5)
C21 C22 C23 C18 0.5(8)
C17 C18 C23 C24 -0.1(7)
C19 C18 C23 C24 179.4(5)
C17 C18 C23 C22 -178.9(5)
C19 C18 C23 C22 0.6(7)
C22 C23 C24 C25 178.8(5)
C18 C23 C24 C25 0.0(8)
C23 C24 C25 C26 -179.2(5)
C23 C24 C25 C30 0.3(8)
C24 C25 C26 C27 179.9(5)
C30 C25 C26 C27 0.4(8)
C25 C26 C27 C28 0.0(9)
C26 C27 C28 C29 -0.1(9)
C27 C28 C29 C30 -0.2(9)
C28 C29 C30 C17 -179.0(5)
C28 C29 C30 C25 0.6(8)
C18 C17 C30 C29 -179.9(5)
C16 C17 C30 C29 0.9(7)
C18 C17 C30 C25 0.5(7)
C16 C17 C30 C25 -178.7(4)
C24 C25 C30 C29 179.8(5)
C26 C25 C30 C29 -0.7(7)
C24 C25 C30 C17 -0.6(7)
C26 C25 C30 C17 178.9(5)
O7' P3' C31 C32 -178.6(8)
O9' P3' C31 C32 -54.1(8)
O8' P3' C31 C32 61.6(8)
O7' P3' C31 P3 -6.7(9)
O9' P3' C31 P3 117.8(7)
O8' P3' C31 P3 -126.5(7)
O7 P3 C31 C32 178.6(4)
O9 P3 C31 C32 54.0(5)
O8 P3 C31 C32 -57.8(5)
O7 P3 C31 P3' 6.8(6)
O9 P3 C31 P3' -117.9(5)
O8 P3 C31 P3' 130.3(5)
P3' C31 C32 C45 81.1(6)
P3 C31 C32 C45 -91.3(5)
P3' C31 C32 C33 -99.3(6)
P3 C31 C32 C33 88.4(6)
C45 C32 C33 C34 -179.0(5)
C31 C32 C33 C34 1.4(8)
C45 C32 C33 C38 1.3(7)
C31 C32 C33 C38 -178.4(4)
C32 C33 C34 C35 177.3(6)
C38 C33 C34 C35 -2.9(8)
C33 C34 C35 C36 1.5(10)
C34 C35 C36 C37 1.7(11)
C35 C36 C37 C38 -3.5(10)
C36 C37 C38 C39 -177.3(6)
C36 C37 C38 C33 2.1(9)
C32 C33 C38 C39 0.2(8)
C34 C33 C38 C39 -179.5(5)
C32 C33 C38 C37 -179.1(5)
C34 C33 C38 C37 1.1(8)
C37 C38 C39 C40 178.0(5)
C33 C38 C39 C40 -1.3(8)
C38 C39 C40 C41 -177.7(5)
C38 C39 C40 C45 0.9(8)
C39 C40 C41 C42 178.3(6)
C45 C40 C41 C42 -0.3(9)
C40 C41 C42 C43 -1.4(9)
C41 C42 C43 C44 2.6(10)
C42 C43 C44 C45 -2.1(9)
C33 C32 C45 C44 176.6(5)
C31 C32 C45 C44 -3.7(7)
C33 C32 C45 C40 -1.8(7)
C31 C32 C45 C40 177.9(4)
C43 C44 C45 C32 -178.0(5)
C43 C44 C45 C40 0.3(8)
C39 C40 C45 C32 0.7(8)
C41 C40 C45 C32 179.3(5)
C39 C40 C45 C44 -177.8(5)
C41 C40 C45 C44 0.8(8)
O10' P4' C46 C47 168.4(8)
O12' P4' C46 C47 -69.7(8)
O11' P4' C46 C47 47.4(8)
O10' P4' C46 P4 -9.0(8)
O12' P4' C46 P4 112.9(7)
O11' P4' C46 P4 -130.0(7)
O10 P4 C46 C47 179.9(3)
O12 P4 C46 C47 55.5(4)
O11 P4 C46 C47 -59.0(4)
O10 P4 C46 P4' -2.5(5)
O12 P4 C46 P4' -126.9(4)
O11 P4 C46 P4' 118.6(4)
P4' C46 C47 C60 -88.2(6)
P4 C46 C47 C60 89.4(5)
P4' C46 C47 C48 89.7(6)
P4 C46 C47 C48 -92.6(5)
C60 C47 C48 C49 178.8(5)
C46 C47 C48 C49 0.9(8)
C60 C47 C48 C53 0.4(8)
C46 C47 C48 C53 -177.5(4)
C47 C48 C49 C50 -178.7(6)
C53 C48 C49 C50 -0.2(9)
C48 C49 C50 C51 -0.6(10)
C49 C50 C51 C52 1.2(11)
C50 C51 C52 C53 -0.9(11)
C51 C52 C53 C54 179.1(6)
C51 C52 C53 C48 0.0(10)
C49 C48 C53 C54 -178.5(5)
C47 C48 C53 C54 0.0(8)
C49 C48 C53 C52 0.5(8)
C47 C48 C53 C52 179.0(5)
C52 C53 C54 C55 -178.9(6)
C48 C53 C54 C55 0.2(9)
C53 C54 C55 C56 178.8(6)
C53 C54 C55 C60 -0.7(9)
C54 C55 C56 C57 180.0(6)
C60 C55 C56 C57 -0.6(9)
C55 C56 C57 C58 -1.1(10)
C56 C57 C58 C59 1.5(10)
C57 C58 C59 C60 -0.2(10)
C58 C59 C60 C47 178.8(5)
C58 C59 C60 C55 -1.5(8)
C48 C47 C60 C59 178.8(5)
C46 C47 C60 C59 -3.2(7)
C48 C47 C60 C55 -0.9(7)
C46 C47 C60 C55 177.1(4)
C54 C55 C60 C59 -178.7(5)
C56 C55 C60 C59 1.8(8)
C54 C55 C60 C47 1.0(8)
C56 C55 C60 C47 -178.5(5)
